data_7018208
loop_
_publ_author_name
'Chen, Chang-Hung'
'Liu, Yi-Hung'
'Peng, Shie-Ming'
'Chen, Jwu-Ting'
'Liu, Shiuh-Tzung'

_publ_section_title
;
 Synthesis of N-heterocyclic carbene rhenium(i) carbonyl complexes.
;
_journal_issue 9
_journal_name_full 'Dalton transactions (Cambridge, England : 2003)'
_journal_page_first 2747
_journal_page_last 2754
_journal_paper_doi 10.1039/c2dt11974a
_journal_volume 41
_journal_year 2012
_chemical_formula_sum 'C7 H6 Br N2 O4 Re'
_chemical_formula_weight 448.25
_chemical_name_systematic
;
?
;
_space_group_IT_number 14
_symmetry_cell_setting monoclinic
_symmetry_space_group_name_Hall '-P 2ybc'
_symmetry_space_group_name_H-M 'P 1 21/c 1'
_atom_sites_solution_hydrogens geom
_atom_sites_solution_primary direct
_atom_sites_solution_secondary difmap
_audit_creation_method SHELXL-97
_cell_angle_alpha 90.00
_cell_angle_beta 98.183(3)
_cell_angle_gamma 90.00
_cell_formula_units_Z 4
_cell_length_a 8.2595(2)
_cell_length_b 10.7162(3)
_cell_length_c 13.2087(3)
_cell_measurement_reflns_used 6824
_cell_measurement_temperature 295(2)
_cell_measurement_theta_max 29.8311
_cell_measurement_theta_min 3.1278
_cell_volume 1157.20(5)
_computing_cell_refinement
;
CrysAlisPro, Agilent Technologies,
Version 1.171.35.11 (release 16-05-2011 CrysAlis171 .NET)
(compiled May 16 2011,17:55:39)
Empirical absorption correction using spherical harmonics,
implemented in SCALE3 ABSPACK scaling algorithm.
;
_computing_data_collection
;
CrysAlisPro, Agilent Technologies,
Version 1.171.35.11 (release 16-05-2011 CrysAlis171 .NET)
(compiled May 16 2011,17:55:39)
Empirical absorption correction using spherical harmonics,
implemented in SCALE3 ABSPACK scaling algorithm.
;
_computing_data_reduction
;
CrysAlisPro, Agilent Technologies,
Version 1.171.35.11 (release 16-05-2011 CrysAlis171 .NET)
(compiled May 16 2011,17:55:39)
Empirical absorption correction using spherical harmonics,
implemented in SCALE3 ABSPACK scaling algorithm.
;
_computing_molecular_graphics SHELXTL
_computing_publication_material SHELXTL
_computing_structure_refinement 'SHELXL-97 (Sheldrick, 1997)'
_computing_structure_solution 'SHELXS-97 (Sheldrick, 1990)'
_diffrn_ambient_temperature 295(2)
_diffrn_measured_fraction_theta_full 0.999
_diffrn_measured_fraction_theta_max 0.999
_diffrn_measurement_device_type 'Oxford Diffraction Gemini A'
_diffrn_measurement_method CCD
_diffrn_radiation_monochromator graphite
_diffrn_radiation_source 'fine-focus sealed tube'
_diffrn_radiation_type MoK\a
_diffrn_radiation_wavelength 0.71073
_diffrn_reflns_av_R_equivalents 0.0421
_diffrn_reflns_av_sigmaI/netI 0.0271
_diffrn_reflns_limit_h_max 10
_diffrn_reflns_limit_h_min -10
_diffrn_reflns_limit_k_max 13
_diffrn_reflns_limit_k_min -13
_diffrn_reflns_limit_l_max 17
_diffrn_reflns_limit_l_min -17
_diffrn_reflns_number 13362
_diffrn_reflns_theta_full 27.50
_diffrn_reflns_theta_max 27.50
_diffrn_reflns_theta_min 3.13
_exptl_absorpt_coefficient_mu 13.949
_exptl_absorpt_correction_T_max 1.00000
_exptl_absorpt_correction_T_min 0.16364
_exptl_absorpt_correction_type multi-scan
_exptl_absorpt_process_details
;
CrysAlisPro, Agilent Technologies,
Version 1.171.35.11 (release 16-05-2011 CrysAlis171 .NET)
(compiled May 16 2011,17:55:39)
Empirical absorption correction using spherical harmonics,
implemented in SCALE3 ABSPACK scaling algorithm.
;
_exptl_crystal_density_diffrn 2.573
_exptl_crystal_density_method 'not measured'
_exptl_crystal_F_000 816
_exptl_crystal_size_max 0.20
_exptl_crystal_size_mid 0.15
_exptl_crystal_size_min 0.10
_refine_diff_density_max 1.005
_refine_diff_density_min -0.983
_refine_diff_density_rms 0.126
_refine_ls_extinction_coef 0.0062(3)
_refine_ls_extinction_expression Fc^*^=kFc[1+0.001xFc^2^\l^3^/sin(2\q)]^-1/4^
_refine_ls_extinction_method SHELXL
_refine_ls_goodness_of_fit_ref 1.054
_refine_ls_hydrogen_treatment constr
_refine_ls_matrix_type full
_refine_ls_number_parameters 137
_refine_ls_number_reflns 2650
_refine_ls_number_restraints 0
_refine_ls_restrained_S_all 1.054
_refine_ls_R_factor_all 0.0306
_refine_ls_R_factor_gt 0.0246
_refine_ls_shift/su_max 0.005
_refine_ls_shift/su_mean 0.001
_refine_ls_structure_factor_coef Fsqd
_refine_ls_weighting_details 'calc w=1/[\s^2^(Fo^2^)+(0.0371P)^2^+0.0000P] where P=(Fo^2^+2Fc^2^)/3'
_refine_ls_weighting_scheme calc
_refine_ls_wR_factor_gt 0.0618
_refine_ls_wR_factor_ref 0.0675
_reflns_number_gt 2270
_reflns_number_total 2650
_reflns_threshold_expression >2sigma(I)
_cod_data_source_file c2dt11974a.txt
_cod_data_source_block ic15048
_cod_depositor_comments
;
The following automatic conversions were performed:

'_symmetry_cell_setting' value 'Monoclinic' changed to 'monoclinic'
according to /home/saulius/struct/CIF-dictionaries/cif_core.dic
dictionary named 'cif_core.dic' version 2.4.1 from 2010-06-29.

Automatic conversion script
Id: cif_fix_values 1715 2011-07-08 13:25:40Z adriana 
;
_cod_original_sg_symbol_H-M P2(1)/c
_cod_database_code 7018208

loop_
_symmetry_equiv_pos_as_xyz
'x, y, z'
'-x, y+1/2, -z+1/2'
'-x, -y, -z'
'x, -y-1/2, z-1/2'

loop_
_atom_site_label
_atom_site_type_symbol
_atom_site_fract_x
_atom_site_fract_y
_atom_site_fract_z
_atom_site_U_iso_or_equiv
_atom_site_adp_type
_atom_site_occupancy
_atom_site_symmetry_multiplicity
_atom_site_calc_flag
_atom_site_refinement_flags
Re1 Re 0.29813(2) 0.860469(15) 0.182227(12) 0.03994(10) Uani 1 1 d .
Br1 Br 0.20216(5) 1.01476(5) 0.31805(3) 0.05083(14) Uani 1 1 d .
O1 O -0.0520(6) 0.8561(5) 0.0620(4) 0.1032(19) Uani 1 1 d .
O2 O 0.2241(6) 0.6403(4) 0.3241(3) 0.0817(15) Uani 1 1 d .
O3 O 0.4176(6) 0.6848(4) 0.0268(3) 0.0700(11) Uani 1 1 d .
O4 O 0.3964(5) 1.0911(4) 0.0597(3) 0.0772(11) Uani 1 1 d .
N1 N 0.6712(5) 0.8045(4) 0.2518(3) 0.0647(12) Uani 1 1 d .
H1A H 0.6690 0.7533 0.2014 0.078 Uiso 1 1 calc R
N2 N 0.5888(5) 0.9365(4) 0.3501(3) 0.0557(10) Uani 1 1 d .
H2A H 0.5262 0.9904 0.3733 0.067 Uiso 1 1 calc R
C1 C 0.0750(7) 0.8583(4) 0.1072(5) 0.0595(14) Uani 1 1 d .
C2 C 0.2504(6) 0.7195(5) 0.2726(4) 0.0531(12) Uani 1 1 d .
C3 C 0.3716(6) 0.7505(4) 0.0856(4) 0.0499(11) Uani 1 1 d .
C4 C 0.3577(6) 1.0076(4) 0.1031(4) 0.0514(11) Uani 1 1 d .
C5 C 0.5403(6) 0.8672(3) 0.2686(4) 0.0387(10) Uani 1 1 d .
C6 C 0.8188(6) 0.8267(5) 0.3228(4) 0.0620(13) Uani 1 1 d .
H6A H 0.9032 0.8652 0.2892 0.074 Uiso 1 1 calc R
H6B H 0.8608 0.7501 0.3559 0.074 Uiso 1 1 calc R
C7 C 0.7564(6) 0.9147(6) 0.3974(4) 0.0656(13) Uani 1 1 d .
H7A H 0.7601 0.8766 0.4643 0.079 Uiso 1 1 calc R
H7B H 0.8189 0.9916 0.4040 0.079 Uiso 1 1 calc R

loop_
_atom_site_aniso_label
_atom_site_aniso_U_11
_atom_site_aniso_U_22
_atom_site_aniso_U_33
_atom_site_aniso_U_23
_atom_site_aniso_U_13
_atom_site_aniso_U_12
Re1 0.03910(15) 0.04298(14) 0.03722(13) -0.00098(6) 0.00369(9) -0.00356(6)
Br1 0.0470(3) 0.0510(3) 0.0570(3) -0.00668(19) 0.0159(2) -0.00188(18)
O1 0.056(3) 0.144(5) 0.098(4) -0.001(3) -0.028(3) -0.007(3)
O2 0.092(4) 0.074(3) 0.079(3) 0.0211(19) 0.014(3) -0.023(2)
O3 0.099(3) 0.059(2) 0.056(2) -0.0123(19) 0.021(2) 0.001(2)
O4 0.091(3) 0.064(2) 0.081(3) 0.023(2) 0.029(2) 0.001(2)
N1 0.044(2) 0.080(3) 0.069(3) -0.030(2) 0.005(2) 0.006(2)
N2 0.046(2) 0.071(3) 0.050(2) -0.020(2) 0.0045(18) 0.0058(19)
C1 0.045(3) 0.071(4) 0.060(3) 0.003(2) 0.001(3) -0.003(2)
C2 0.054(3) 0.058(3) 0.047(3) -0.004(2) 0.002(2) -0.015(2)
C3 0.061(3) 0.048(2) 0.041(2) 0.002(2) 0.006(2) -0.008(2)
C4 0.053(3) 0.054(3) 0.050(3) 0.001(2) 0.014(2) 0.005(2)
C5 0.038(2) 0.039(2) 0.041(2) 0.0022(16) 0.011(2) -0.0075(16)
C6 0.040(3) 0.070(3) 0.074(4) -0.010(3) 0.002(3) 0.000(2)
C7 0.047(3) 0.089(4) 0.057(3) -0.013(3) -0.003(2) 0.002(3)

loop_
_atom_type_symbol
_atom_type_description
_atom_type_scat_dispersion_real
_atom_type_scat_dispersion_imag
_atom_type_scat_source
C C 0.0033 0.0016 'International Tables Vol C Tables 4.2.6.8 and 6.1.1.4'
H H 0.0000 0.0000 'International Tables Vol C Tables 4.2.6.8 and 6.1.1.4'
N N 0.0061 0.0033 'International Tables Vol C Tables 4.2.6.8 and 6.1.1.4'
O O 0.0106 0.0060 'International Tables Vol C Tables 4.2.6.8 and 6.1.1.4'
Br Br -0.2901 2.4595 'International Tables Vol C Tables 4.2.6.8 and 6.1.1.4'
Re Re -1.0185 7.2310 'International Tables Vol C Tables 4.2.6.8 and 6.1.1.4'

loop_
_geom_angle_atom_site_label_1
_geom_angle_atom_site_label_2
_geom_angle_atom_site_label_3
_geom_angle
C3 Re1 C1 91.1(2)
C3 Re1 C4 90.68(18)
C1 Re1 C4 91.7(2)
C3 Re1 C2 92.4(2)
C1 Re1 C2 92.4(2)
C4 Re1 C2 174.88(19)
C3 Re1 C5 90.88(19)
C1 Re1 C5 177.97(19)
C4 Re1 C5 88.35(17)
C2 Re1 C5 87.50(18)
C3 Re1 Br1 178.83(15)
C1 Re1 Br1 89.97(17)
C4 Re1 Br1 88.93(13)
C2 Re1 Br1 87.92(14)
C5 Re1 Br1 88.00(11)
C5 N1 C6 116.3(4)
C5 N1 H1A 121.9
C6 N1 H1A 121.9
C5 N2 C7 114.8(4)
C5 N2 H2A 122.6
C7 N2 H2A 122.6
O1 C1 Re1 178.4(6)
O2 C2 Re1 179.6(5)
O3 C3 Re1 179.2(4)
O4 C4 Re1 177.9(5)
N1 C5 N2 105.2(4)
N1 C5 Re1 127.9(3)
N2 C5 Re1 126.9(3)
N1 C6 C7 101.0(4)
N1 C6 H6A 111.6
C7 C6 H6A 111.6
N1 C6 H6B 111.6
C7 C6 H6B 111.6
H6A C6 H6B 109.4
N2 C7 C6 102.3(4)
N2 C7 H7A 111.3
C6 C7 H7A 111.3
N2 C7 H7B 111.3
C6 C7 H7B 111.3
H7A C7 H7B 109.2

loop_
_geom_bond_atom_site_label_1
_geom_bond_atom_site_label_2
_geom_bond_distance
Re1 C3 1.899(5)
Re1 C1 1.964(6)
Re1 C4 1.991(5)
Re1 C2 1.998(5)
Re1 C5 2.158(5)
Re1 Br1 2.6430(5)
O1 C1 1.131(7)
O2 C2 1.128(6)
O3 C3 1.153(6)
O4 C4 1.134(6)
N1 C5 1.319(6)
N1 C6 1.448(7)
N1 H1A 0.8600
N2 C5 1.322(5)
N2 C7 1.455(6)
N2 H2A 0.8600
C6 C7 1.507(7)
C6 H6A 0.9700
C6 H6B 0.9700
C7 H7A 0.9700
C7 H7B 0.9700

loop_
_geom_torsion_atom_site_label_1
_geom_torsion_atom_site_label_2
_geom_torsion_atom_site_label_3
_geom_torsion_atom_site_label_4
_geom_torsion
C3 Re1 C1 O1 -21(18)
C4 Re1 C1 O1 70(18)
C2 Re1 C1 O1 -113(18)
C5 Re1 C1 O1 160(15)
Br1 Re1 C1 O1 159(18)
C3 Re1 C2 O2 126(74)
C1 Re1 C2 O2 -143(74)
C4 Re1 C2 O2 -1(75)
C5 Re1 C2 O2 35(74)
Br1 Re1 C2 O2 -53(74)
C1 Re1 C3 O3 127(36)
C4 Re1 C3 O3 35(36)
C2 Re1 C3 O3 -141(36)
C5 Re1 C3 O3 -53(36)
Br1 Re1 C3 O3 -36(41)
C3 Re1 C4 O4 -87(12)
C1 Re1 C4 O4 -178(100)
C2 Re1 C4 O4 40(13)
C5 Re1 C4 O4 4(12)
Br1 Re1 C4 O4 92(12)
C6 N1 C5 N2 0.7(6)
C6 N1 C5 Re1 -179.6(4)
C7 N2 C5 N1 -4.9(6)
C7 N2 C5 Re1 175.4(3)
C3 Re1 C5 N1 -3.9(4)
C1 Re1 C5 N1 175(5)
C4 Re1 C5 N1 -94.6(4)
C2 Re1 C5 N1 88.4(4)
Br1 Re1 C5 N1 176.5(4)
C3 Re1 C5 N2 175.7(4)
C1 Re1 C5 N2 -5(5)
C4 Re1 C5 N2 85.0(4)
C2 Re1 C5 N2 -92.0(4)
Br1 Re1 C5 N2 -4.0(4)
C5 N1 C6 C7 3.3(6)
C5 N2 C7 C6 6.8(6)
N1 C6 C7 N2 -5.4(5)
